data_4512342
loop_
_publ_author_name
'Shi, Chao'
'Wei, Bin'
'Zhang, Wen'

_publ_section_title
;
 Toward Understanding the Origin of Structural Phase Transition in
 Guanidinium Pyridinium 1,5-Naphthalenedisulfonate
;
_journal_issue 12
_journal_name_full 'Crystal Growth &amp; Design'
_journal_page_first 6570
_journal_paper_doi 10.1021/cg5014895
_journal_volume 14
_journal_year 2014
_chemical_formula_moiety 'C10 H6 O6 S2, C5 H6 N, C H6 N3 '
_chemical_formula_sum 'C16 H18 N4 O6 S2'
_chemical_formula_weight 426.46
_chemical_name_systematic
; 
 ? 
;
_space_group_IT_number 2
_symmetry_cell_setting triclinic
_symmetry_space_group_name_Hall '-P 1'
_symmetry_space_group_name_H-M 'P -1'
_atom_sites_solution_hydrogens geom
_atom_sites_solution_primary direct
_atom_sites_solution_secondary difmap
_audit_creation_method SHELXL-97
_cell_angle_alpha 92.211(10)
_cell_angle_beta 99.516(16)
_cell_angle_gamma 90.523(14)
_cell_formula_units_Z 2
_cell_length_a 7.981(6)
_cell_length_b 8.136(7)
_cell_length_c 14.060(12)
_cell_measurement_reflns_used 2353
_cell_measurement_temperature 188(2)
_cell_measurement_theta_max 27.5865
_cell_measurement_theta_min 2.5057
_cell_volume 899.6(13)
_computing_cell_refinement 'CrystalClear (Rigaku Inc., 2008)'
_computing_data_collection 'CrystalClear (Rigaku Inc., 2008)'
_computing_data_reduction 'CrystalClear (Rigaku Inc., 2008)'
_computing_molecular_graphics 'DIAMOND (Brandenburg & Putz, 2005)'
_computing_publication_material 'SHELXL-97 (Sheldrick, 2008)'
_computing_structure_refinement 'SHELXL-97 (Sheldrick, 1997)'
_computing_structure_solution 'SHELXS-97 (Sheldrick, 1990)'
_diffrn_ambient_temperature 188(2)
_diffrn_measured_fraction_theta_full 0.985
_diffrn_measured_fraction_theta_max 0.985
_diffrn_measurement_device_type 'Rigaku, SCXmini'
_diffrn_measurement_method '\w scans'
_diffrn_radiation_monochromator graphite
_diffrn_radiation_source 'fine-focus sealed tube'
_diffrn_radiation_type MoK\a
_diffrn_radiation_wavelength 0.71073
_diffrn_reflns_av_R_equivalents 0.0449
_diffrn_reflns_av_sigmaI/netI 0.0683
_diffrn_reflns_limit_h_max 10
_diffrn_reflns_limit_h_min -10
_diffrn_reflns_limit_k_max 10
_diffrn_reflns_limit_k_min -10
_diffrn_reflns_limit_l_max 18
_diffrn_reflns_limit_l_min -18
_diffrn_reflns_number 9618
_diffrn_reflns_theta_full 27.39
_diffrn_reflns_theta_max 27.39
_diffrn_reflns_theta_min 2.51
_diffrn_standards_decay_% 0
_diffrn_standards_interval_count 180
_diffrn_standards_interval_time 9
_diffrn_standards_number 3
_exptl_absorpt_coefficient_mu 0.341
_exptl_absorpt_correction_T_max 0.909
_exptl_absorpt_correction_T_min 0.891
_exptl_absorpt_correction_type multi-scan
_exptl_absorpt_process_details 'CrystalClear (Rigaku Inc., 2008)'
_exptl_crystal_colour colourless
_exptl_crystal_density_diffrn 1.575
_exptl_crystal_density_method 'not measured'
_exptl_crystal_description block
_exptl_crystal_F_000 444
_exptl_crystal_size_max 0.34
_exptl_crystal_size_mid 0.30
_exptl_crystal_size_min 0.28
_refine_diff_density_max 0.391
_refine_diff_density_min -0.499
_refine_diff_density_rms 0.077
_refine_ls_extinction_method none
_refine_ls_goodness_of_fit_ref 0.988
_refine_ls_hydrogen_treatment mixed
_refine_ls_matrix_type full
_refine_ls_number_parameters 253
_refine_ls_number_reflns 4047
_refine_ls_number_restraints 0
_refine_ls_restrained_S_all 0.988
_refine_ls_R_factor_all 0.0643
_refine_ls_R_factor_gt 0.0469
_refine_ls_shift/su_max 0.000
_refine_ls_shift/su_mean 0.000
_refine_ls_structure_factor_coef Fsqd
_refine_ls_weighting_details 'calc w=1/[\s^2^(Fo^2^)+(0.0596P)^2^+0.0000P] where P=(Fo^2^+2Fc^2^)/3'
_refine_ls_weighting_scheme calc
_refine_ls_wR_factor_gt 0.1123
_refine_ls_wR_factor_ref 0.1221
_reflns_number_gt 2956
_reflns_number_total 4108
_reflns_threshold_expression >2sigma(I)
_cod_data_source_file cg5014895_si_003.cif
_cod_data_source_block 7-188K
_cod_depositor_comments
;
The following automatic conversions were performed:

'_exptl_absorpt_correction_type' value 'Multi-scan' changed to
'multi-scan' according to
/home/saulius/struct/COD-crude-data--automatic-downloads/rss-feeds/ACS/lib/dictionaries/cif_core.dic
dictionary named 'cif_core.dic' version 2.4.2 from 2011-04-26.

Automatic conversion script
Id: cif_fix_values 2935 2014-11-11 08:27:57Z andrius 

 Adding full bibliography for 4512336--4512373.cif.
;
_cod_database_code 4512342

loop_
_symmetry_equiv_pos_as_xyz
'x, y, z'
'-x, -y, -z'

loop_
_atom_site_label
_atom_site_type_symbol
_atom_site_fract_x
_atom_site_fract_y
_atom_site_fract_z
_atom_site_U_iso_or_equiv
_atom_site_adp_type
_atom_site_occupancy
_atom_site_symmetry_multiplicity
_atom_site_calc_flag
_atom_site_refinement_flags
C1 C 0.8227(3) 0.2209(3) 0.6520(2) 0.0343(6) Uani 1 1 d .
H1A H 0.7852 0.2645 0.5922 0.041 Uiso 1 1 calc R
C2 C 0.7915(4) 0.3001(3) 0.7341(2) 0.0365(7) Uani 1 1 d .
H2A H 0.7293 0.3964 0.7308 0.044 Uiso 1 1 calc R
C3 C 0.8524(4) 0.2368(4) 0.8215(2) 0.0401(7) Uani 1 1 d .
H3A H 0.8328 0.2907 0.8781 0.048 Uiso 1 1 calc R
C4 C 0.9432(4) 0.0929(4) 0.8257(2) 0.0407(7) Uani 1 1 d .
H4A H 0.9868 0.0498 0.8849 0.049 Uiso 1 1 calc R
C5 C 0.9676(3) 0.0152(3) 0.7417(2) 0.0371(7) Uani 1 1 d .
H5A H 1.0263 -0.0831 0.7430 0.045 Uiso 1 1 calc R
C6 C 0.5967(3) 0.8721(3) 0.90940(17) 0.0218(5) Uani 1 1 d .
C7 C 0.5343(3) 0.9469(3) 0.82559(17) 0.0255(5) Uani 1 1 d .
H7A H 0.5633 0.9076 0.7676 0.031 Uiso 1 1 calc R
C8 C 0.4268(3) 1.0827(3) 0.82645(17) 0.0274(6) Uani 1 1 d .
H8A H 0.3853 1.1326 0.7691 0.033 Uiso 1 1 calc R
C9 C 0.6170(3) 0.8582(3) 1.08876(17) 0.0251(5) Uani 1 1 d .
H9A H 0.6889 0.7688 1.0893 0.030 Uiso 1 1 calc R
C10 C 0.5549(3) 0.9307(3) 1.00019(16) 0.0214(5) Uani 1 1 d .
C11 C 0.6137(3) 0.7996(3) 0.52007(16) 0.0196(5) Uani 1 1 d .
C12 C 0.5126(3) 0.7205(3) 0.57416(17) 0.0249(5) Uani 1 1 d .
H12A H 0.5396 0.6153 0.5948 0.030 Uiso 1 1 calc R
C13 C 0.3676(3) 0.7983(3) 0.59857(17) 0.0262(5) Uani 1 1 d .
H13A H 0.2978 0.7425 0.6338 0.031 Uiso 1 1 calc R
C14 C 0.6716(3) 1.0471(3) 0.42840(16) 0.0225(5) Uani 1 1 d .
H14A H 0.7649 0.9964 0.4088 0.027 Uiso 1 1 calc R
C15 C 0.5728(3) 0.9607(3) 0.48629(15) 0.0186(5) Uani 1 1 d .
C16 C 1.2013(3) 0.5688(3) 0.80772(16) 0.0221(5) Uani 1 1 d .
N1 N 0.9075(3) 0.0800(3) 0.65803(16) 0.0362(6) Uani 1 1 d .
H1B H 0.9238 0.0294 0.6056 0.043 Uiso 1 1 calc R
N2 N 1.3396(3) 0.4983(2) 0.78575(14) 0.0260(5) Uani 1 1 d .
H2B H 1.3433 0.4666 0.7271 0.031 Uiso 1 1 calc R
H2C H 1.4256 0.4841 0.8301 0.031 Uiso 1 1 calc R
N3 N 1.1976(3) 0.6221(3) 0.89779(14) 0.0313(5) Uani 1 1 d .
H3B H 1.2849 0.6108 0.9418 0.038 Uiso 1 1 calc R
H3C H 1.1079 0.6680 0.9121 0.038 Uiso 1 1 calc R
N4 N 1.0689(3) 0.5907(3) 0.73950(14) 0.0278(5) Uani 1 1 d .
H4B H 1.0725 0.5591 0.6808 0.033 Uiso 1 1 calc R
H4C H 0.9791 0.6365 0.7538 0.033 Uiso 1 1 calc R
O1 O 0.6390(2) 0.5597(2) 0.93290(12) 0.0268(4) Uani 1 1 d .
O2 O 0.8905(2) 0.7374(2) 0.96610(12) 0.0312(4) Uani 1 1 d .
O3 O 0.7510(2) 0.6818(2) 0.80131(12) 0.0284(4) Uani 1 1 d .
O4 O 0.8149(2) 0.5514(2) 0.55117(13) 0.0317(4) Uani 1 1 d .
O5 O 0.9416(2) 0.8175(2) 0.52962(12) 0.0263(4) Uani 1 1 d .
O6 O 0.7790(2) 0.6676(2) 0.39218(12) 0.0318(4) Uani 1 1 d .
S1 S 0.73089(7) 0.69985(7) 0.90217(4) 0.02252(16) Uani 1 1 d .
S2 S 0.80223(7) 0.69849(7) 0.49664(4) 0.02167(16) Uani 1 1 d .

loop_
_atom_site_aniso_label
_atom_site_aniso_U_11
_atom_site_aniso_U_22
_atom_site_aniso_U_33
_atom_site_aniso_U_23
_atom_site_aniso_U_13
_atom_site_aniso_U_12
C1 0.0341(15) 0.0360(16) 0.0314(15) 0.0008(12) 0.0016(12) -0.0017(12)
C2 0.0356(16) 0.0274(14) 0.0460(17) -0.0076(12) 0.0069(13) 0.0044(12)
C3 0.0455(18) 0.0466(18) 0.0295(15) -0.0122(13) 0.0136(13) -0.0015(14)
C4 0.0450(18) 0.0461(18) 0.0312(15) 0.0091(13) 0.0052(13) -0.0067(14)
C5 0.0291(15) 0.0274(15) 0.0531(19) -0.0037(13) 0.0031(13) 0.0046(11)
C6 0.0198(12) 0.0228(12) 0.0230(12) -0.0041(9) 0.0054(10) 0.0033(9)
C7 0.0267(13) 0.0291(13) 0.0218(12) -0.0035(10) 0.0077(10) 0.0045(10)
C8 0.0326(14) 0.0293(14) 0.0207(12) 0.0030(10) 0.0048(10) 0.0091(11)
C9 0.0262(13) 0.0242(13) 0.0256(13) 0.0000(10) 0.0063(10) 0.0097(10)
C10 0.0198(12) 0.0233(13) 0.0212(12) -0.0028(9) 0.0047(9) 0.0018(9)
C11 0.0186(11) 0.0225(12) 0.0170(11) -0.0018(9) 0.0012(9) 0.0016(9)
C12 0.0249(13) 0.0231(13) 0.0270(13) 0.0040(10) 0.0048(10) 0.0007(10)
C13 0.0225(12) 0.0315(14) 0.0270(13) 0.0051(10) 0.0104(10) -0.0013(10)
C14 0.0194(12) 0.0283(13) 0.0211(12) 0.0007(10) 0.0068(9) 0.0040(10)
C15 0.0177(11) 0.0232(12) 0.0144(10) -0.0020(9) 0.0021(9) 0.0000(9)
C16 0.0237(12) 0.0212(12) 0.0219(12) 0.0013(9) 0.0055(10) -0.0002(9)
N1 0.0275(12) 0.0471(15) 0.0336(13) -0.0186(11) 0.0084(10) 0.0003(10)
N2 0.0244(11) 0.0306(12) 0.0227(11) -0.0040(8) 0.0045(9) 0.0071(9)
N3 0.0255(12) 0.0453(14) 0.0223(11) -0.0048(9) 0.0023(9) 0.0107(10)
N4 0.0220(11) 0.0402(13) 0.0217(11) 0.0005(9) 0.0048(9) 0.0058(9)
O1 0.0282(9) 0.0252(9) 0.0267(9) 0.0002(7) 0.0044(7) 0.0034(7)
O2 0.0199(9) 0.0398(11) 0.0321(10) -0.0109(8) 0.0016(8) 0.0053(8)
O3 0.0324(10) 0.0316(10) 0.0226(9) -0.0054(7) 0.0094(8) 0.0106(8)
O4 0.0322(10) 0.0261(10) 0.0373(11) 0.0033(8) 0.0067(8) 0.0093(8)
O5 0.0182(8) 0.0271(9) 0.0327(10) -0.0092(7) 0.0040(7) 0.0011(7)
O6 0.0345(10) 0.0407(11) 0.0195(9) -0.0100(7) 0.0047(8) 0.0082(8)
S1 0.0212(3) 0.0243(3) 0.0221(3) -0.0052(2) 0.0048(2) 0.0058(2)
S2 0.0212(3) 0.0226(3) 0.0210(3) -0.0046(2) 0.0040(2) 0.0052(2)

loop_
_atom_type_symbol
_atom_type_description
_atom_type_scat_dispersion_real
_atom_type_scat_dispersion_imag
_atom_type_scat_source
C C 0.0033 0.0016 'International Tables Vol C Tables 4.2.6.8 and 6.1.1.4'
H H 0.0000 0.0000 'International Tables Vol C Tables 4.2.6.8 and 6.1.1.4'
N N 0.0061 0.0033 'International Tables Vol C Tables 4.2.6.8 and 6.1.1.4'
O O 0.0106 0.0060 'International Tables Vol C Tables 4.2.6.8 and 6.1.1.4'
S S 0.1246 0.1234 'International Tables Vol C Tables 4.2.6.8 and 6.1.1.4'

loop_
_geom_angle_atom_site_label_1
_geom_angle_atom_site_label_2
_geom_angle_atom_site_label_3
_geom_angle
_geom_angle_site_symmetry_1
_geom_angle_site_symmetry_3
N1 C1 C2 119.4(3) . .
N1 C1 H1A 120.3 . .
C2 C1 H1A 120.3 . .
C1 C2 C3 119.4(3) . .
C1 C2 H2A 120.3 . .
C3 C2 H2A 120.3 . .
C2 C3 C4 119.9(3) . .
C2 C3 H3A 120.0 . .
C4 C3 H3A 120.0 . .
C5 C4 C3 118.8(3) . .
C5 C4 H4A 120.6 . .
C3 C4 H4A 120.6 . .
N1 C5 C4 119.9(3) . .
N1 C5 H5A 120.1 . .
C4 C5 H5A 120.1 . .
C7 C6 C10 121.0(2) . .
C7 C6 S1 117.87(18) . .
C10 C6 S1 121.17(18) . .
C6 C7 C8 120.6(2) . .
C6 C7 H7A 119.7 . .
C8 C7 H7A 119.7 . .
C9 C8 C7 120.4(2) 2_677 .
C9 C8 H8A 119.8 2_677 .
C7 C8 H8A 119.8 . .
C8 C9 C10 121.2(2) 2_677 .
C8 C9 H9A 119.4 2_677 .
C10 C9 H9A 119.4 . .
C9 C10 C10 119.2(3) . 2_677
C9 C10 C6 123.1(2) . .
C10 C10 C6 117.8(3) 2_677 .
C12 C11 C15 120.8(2) . .
C12 C11 S2 117.94(18) . .
C15 C11 S2 121.22(17) . .
C11 C12 C13 120.1(2) . .
C11 C12 H12A 120.0 . .
C13 C12 H12A 120.0 . .
C14 C13 C12 121.0(2) 2_676 .
C14 C13 H13A 119.5 2_676 .
C12 C13 H13A 119.5 . .
C13 C14 C15 121.2(2) 2_676 .
C13 C14 H14A 119.4 2_676 .
C15 C14 H14A 119.4 . .
C14 C15 C15 118.6(3) . 2_676
C14 C15 C11 123.1(2) . .
C15 C15 C11 118.3(3) 2_676 .
N2 C16 N4 120.1(2) . .
N2 C16 N3 119.9(2) . .
N4 C16 N3 120.0(2) . .
C5 N1 C1 122.6(2) . .
C5 N1 H1B 118.7 . .
C1 N1 H1B 118.7 . .
C16 N2 H2B 120.0 . .
C16 N2 H2C 120.0 . .
H2B N2 H2C 120.0 . .
C16 N3 H3B 120.0 . .
C16 N3 H3C 120.0 . .
H3B N3 H3C 120.0 . .
C16 N4 H4B 120.0 . .
C16 N4 H4C 120.0 . .
H4B N4 H4C 120.0 . .
O2 S1 O3 112.70(12) . .
O2 S1 O1 112.76(11) . .
O3 S1 O1 112.15(11) . .
O2 S1 C6 107.31(11) . .
O3 S1 C6 105.71(10) . .
O1 S1 C6 105.54(12) . .
O4 S2 O6 114.05(11) . .
O4 S2 O5 113.20(11) . .
O6 S2 O5 111.35(11) . .
O4 S2 C11 106.30(11) . .
O6 S2 C11 105.95(11) . .
O5 S2 C11 105.19(11) . .

loop_
_geom_bond_atom_site_label_1
_geom_bond_atom_site_label_2
_geom_bond_distance
_geom_bond_site_symmetry_2
C1 N1 1.335(3) .
C1 C2 1.361(4) .
C1 H1A 0.9300 .
C2 C3 1.366(4) .
C2 H2A 0.9300 .
C3 C4 1.380(4) .
C3 H3A 0.9300 .
C4 C5 1.362(4) .
C4 H4A 0.9300 .
C5 N1 1.326(4) .
C5 H5A 0.9300 .
C6 C7 1.369(3) .
C6 C10 1.437(3) .
C6 S1 1.781(3) .
C7 C8 1.405(3) .
C7 H7A 0.9300 .
C8 C9 1.368(3) 2_677
C8 H8A 0.9300 .
C9 C8 1.368(3) 2_677
C9 C10 1.415(3) .
C9 H9A 0.9300 .
C10 C10 1.434(4) 2_677
C11 C12 1.369(3) .
C11 C15 1.433(3) .
C11 S2 1.793(3) .
C12 C13 1.409(3) .
C12 H12A 0.9300 .
C13 C14 1.352(3) 2_676
C13 H13A 0.9300 .
C14 C13 1.352(3) 2_676
C14 C15 1.423(3) .
C14 H14A 0.9300 .
C15 C15 1.432(4) 2_676
C16 N2 1.324(3) .
C16 N4 1.323(3) .
C16 N3 1.328(3) .
N1 H1B 0.8600 .
N2 H2B 0.8600 .
N2 H2C 0.8600 .
N3 H3B 0.8600 .
N3 H3C 0.8600 .
N4 H4B 0.8600 .
N4 H4C 0.8600 .
O1 S1 1.4667(19) .
O2 S1 1.4551(19) .
O3 S1 1.455(2) .
O4 S2 1.441(2) .
O5 S2 1.4712(19) .
O6 S2 1.461(2) .

loop_
_geom_hbond_atom_site_label_D
_geom_hbond_atom_site_label_H
_geom_hbond_atom_site_label_A
_geom_hbond_distance_DH
_geom_hbond_distance_HA
_geom_hbond_distance_DA
_geom_hbond_angle_DHA
_geom_hbond_site_symmetry_A
N3 H3C O2 0.86 2.08 2.925(3) 167.8 .
N3 H3C S1 0.86 3.00 3.794(4) 153.9 .
N4 H4B O4 0.86 2.51 3.061(3) 122.6 .
N4 H4C O3 0.86 2.07 2.908(3) 163.9 .
N1 H1B O5 0.86 2.01 2.788(3) 149.7 1_545
N2 H2B O6 0.86 2.06 2.812(3) 145.2 2_766
N2 H2C O1 0.86 2.11 2.917(3) 155.2 1_655
N2 H2C S1 0.86 3.00 3.624(3) 130.9 1_655
N3 H3B O1 0.86 2.29 2.973(3) 136.3 2_767
N4 H4B O6 0.86 2.48 3.131(3) 133.1 2_766
